data_7123216
loop_
_publ_author_name
'Bu, Kejun'
'Zhang, Xian'
'Huang, Jian'
'Luo, Mengjia'
'Chong, Zheng'
'Wang, Ruiqi'
'Wang, Dong'
'He, Jianqiao'
'Zhao, Wei'
'Che, Xiangli'
'Huang, Fu Qiang'

_publ_section_title
;
 Crystal Structure Design and Multiband Physical Properties of Quaternary
 Sulfide Ba5Bi2Co2S10 for Optoelectronic Conversion
;
_journal_name_full 'Chemical Communications'
_journal_paper_doi 10.1039/C9CC00794F
_journal_year 2019
_chemical_formula_iupac 'Ba5 Bi2 Co2 S10'
_chemical_formula_sum 'Ba1.25 Bi0.5 Co0.5 S2.5'
_chemical_formula_weight 385.78
_chemical_name_systematic Ba5Bi2Co2S10
_space_group_crystal_system monoclinic
_space_group_IT_number 11
_space_group_name_Hall '-P 2yb'
_space_group_name_H-M_alt 'P 1 21/m 1'
_symmetry_space_group_name_Hall '-P 2yb'
_symmetry_space_group_name_H-M 'P 1 21/m 1'
_audit_update_record
;
2018-11-08 deposited with the CCDC.    2019-03-18 downloaded from the CCDC.
;
_cell_angle_alpha 90
_cell_angle_beta 104.664(2)
_cell_angle_gamma 90
_cell_formula_units_Z 8
_cell_length_a 8.9913(5)
_cell_length_b 12.5989(6)
_cell_length_c 9.1253(5)
_cell_measurement_reflns_used 6394
_cell_measurement_temperature 273.(2)
_cell_measurement_theta_max 27.4879
_cell_measurement_theta_min 2.8172
_cell_volume 1000.05(9)
_computing_cell_refinement 'SAINT V8.37A (Bruker AXS Inc., 2015)'
_computing_data_collection 'Bruker Instrument Service vV6.2.4'
_computing_data_reduction 'SAINT V8.37A (Bruker AXS Inc., 2015)'
_computing_molecular_graphics 'shelXle (C.B. Huebschle, rev 786)'
_computing_structure_refinement 'SHELXL-2014/7 (Sheldrick, 2014)'
_computing_structure_solution 'XT, VERSION 2014/5'
_diffrn_ambient_temperature 273.(2)
_diffrn_detector_area_resol_mean 10.4167
_diffrn_measured_fraction_theta_full 0.996
_diffrn_measured_fraction_theta_max 0.996
_diffrn_measurement_device_type 'CCD area detector'
_diffrn_measurement_method 'phi and omega scans'
_diffrn_radiation_type MoK\a
_diffrn_radiation_wavelength 0.71073
_diffrn_reflns_av_R_equivalents 0.0555
_diffrn_reflns_av_unetI/netI 0.0249
_diffrn_reflns_limit_h_max 10
_diffrn_reflns_limit_h_min -10
_diffrn_reflns_limit_k_max 14
_diffrn_reflns_limit_k_min -14
_diffrn_reflns_limit_l_max 10
_diffrn_reflns_limit_l_min -10
_diffrn_reflns_number 20705
_diffrn_reflns_theta_full 25.00
_diffrn_reflns_theta_max 25.00
_diffrn_reflns_theta_min 2.34
_exptl_absorpt_coefficient_mu 29.837
_exptl_absorpt_correction_T_max 0.519
_exptl_absorpt_correction_T_min 0.277
_exptl_absorpt_correction_type multi-scan
_exptl_absorpt_process_details
;
;
_exptl_crystal_colour black
_exptl_crystal_density_diffrn 5.125
_exptl_crystal_density_method 'not measured'
_exptl_crystal_description plate
_exptl_crystal_F_000 1320
_exptl_crystal_size_max 0.052
_exptl_crystal_size_mid 0.037
_exptl_crystal_size_min 0.022
_refine_diff_density_max 1.080
_refine_diff_density_min -2.772
_refine_ls_extinction_coef 0.00273(6)
_refine_ls_extinction_method 'SHELXL-2014/7 (Sheldrick 2014'
_refine_ls_goodness_of_fit_ref 1.033
_refine_ls_hydrogen_treatment undef
_refine_ls_matrix_type full
_refine_ls_number_parameters 108
_refine_ls_number_reflns 1841
_refine_ls_number_restraints 0
_refine_ls_restrained_S_all 1.033
_refine_ls_R_factor_all 0.0392
_refine_ls_R_factor_gt 0.0284
_refine_ls_shift/su_max 0.001
_refine_ls_shift/su_mean 0.000
_refine_ls_structure_factor_coef Fsqd
_refine_ls_weighting_details 'w=1/[\s^2^(Fo^2^)+(0.0023P)^2^+23.2714P] where P=(Fo^2^+2Fc^2^)/3'
_refine_ls_weighting_scheme calc
_refine_ls_wR_factor_gt 0.0486
_refine_ls_wR_factor_ref 0.0512
_reflns_number_gt 1527
_reflns_number_total 1841
_reflns_threshold_expression 'I > 2\s(I)'
_cod_data_source_file c9cc00794f2.cif
_cod_data_source_block BaBiCoS
_cod_depositor_comments
;
The following automatic conversions were performed:

'_exptl_absorpt_correction_type' value 'Multi-Scan' changed to
'multi-scan' according to
/home/data/users/saulius/crontab/automatic-downloads/rss-feeds/RSC/lib/dictionaries/cif_core.dic
dictionary named 'cif_core.dic' version 2.4.2 from 2011-04-26.

Automatic conversion script
Id: cif_fix_values 4973 2017-02-22 13:04:09Z antanas 
;
_cod_original_formula_sum 'Ba1.25 Bi0.50 Co0.50 S2.50'
_cod_database_code 7123216

loop_
_space_group_symop_operation_xyz
'x, y, z'
'-x, y+1/2, -z'
'-x, -y, -z'
'x, -y-1/2, z'

loop_
_atom_site_type_symbol
_atom_site_label
_atom_site_fract_x
_atom_site_fract_y
_atom_site_fract_z
_atom_site_U_iso_or_equiv
_atom_site_adp_type
_atom_site_calc_flag
_atom_site_refinement_flags_adp
_atom_site_refinement_flags_occupancy
_atom_site_refinement_flags_posn
_atom_site_occupancy
Bi Bi1 0.6363(10) 0.25 0.4097(9) 0.0115(9) Uani d T P S 0.54(5)
Bi Bi01 0.598(3) 0.25 0.4141(10) 0.0233(18) Uani d T P S 0.46(5)
Bi Bi2 0.1284(6) 0.25 0.42826(18) 0.0212(5) Uani d T P S 0.788(15)
Bi Bi02 0.0792(13) 0.25 0.4225(8) 0.0212(5) Uani d T P S 0.212(15)
Ba Ba03 0.93311(6) 0.43389(4) 0.75556(6) 0.01288(15) Uani d . . . 1.0
Ba Ba4 0.44890(6) 0.07018(4) 0.75621(6) 0.01218(15) Uani d . . . 1.0
Ba Ba5 1.27928(12) 0.25 0.09706(15) 0.0444(3) Uani d T P S 1.0
Co Co06 0.77967(14) 0.35816(10) 0.11630(13) 0.0140(3) Uani d . . . 1.0
S S007 0.7505(3) 0.51656(17) -0.0028(3) 0.0119(5) Uani d . . . 1.0
S S008 0.6845(4) 0.25 0.6946(4) 0.0129(7) Uani d T P S 1.0
S S009 0.5731(4) 0.25 0.0371(4) 0.0181(7) Uani d T P S 1.0
S S00A 0.1800(4) 0.25 0.7218(4) 0.0131(7) Uani d T P S 1.0
S S00B 0.8365(3) 0.4019(2) 0.3787(3) 0.0223(6) Uani d . . . 1.0
S S00C 0.9578(4) 0.25 0.0595(4) 0.0226(8) Uani d T P S 1.0
S S0D 0.3403(3) 0.1041(2) 0.3941(3) 0.0259(6) Uani d . . . 1.0

loop_
_atom_site_aniso_label
_atom_site_aniso_U_11
_atom_site_aniso_U_22
_atom_site_aniso_U_33
_atom_site_aniso_U_12
_atom_site_aniso_U_13
_atom_site_aniso_U_23
Bi1 0.0124(19) 0.0132(9) 0.0088(9) 0 0.0023(11) 0
Bi01 0.039(5) 0.0220(12) 0.0076(10) 0 0.003(2) 0
Bi2 0.0283(16) 0.0199(3) 0.0141(3) 0 0.0028(6) 0
Bi02 0.0283(16) 0.0199(3) 0.0141(3) 0 0.0028(6) 0
Ba03 0.0105(3) 0.0135(3) 0.0142(3) -0.0006(2) 0.0023(2) -0.0020(2)
Ba4 0.0107(3) 0.0136(3) 0.0119(3) -0.0004(2) 0.0023(2) 0.0006(2)
Ba5 0.0221(5) 0.0328(6) 0.0801(9) 0 0.0161(5) 0
Co06 0.0166(6) 0.0126(7) 0.0123(6) -0.0006(5) 0.0029(5) 0.0008(5)
S007 0.0156(11) 0.0080(11) 0.0113(10) -0.0004(9) 0.0017(8) 0.0010(9)
S008 0.0144(16) 0.0137(17) 0.0095(15) 0 0.0010(13) 0
S009 0.0136(17) 0.0177(18) 0.0198(18) 0 -0.0016(14) 0
S00A 0.0138(16) 0.0094(16) 0.0163(17) 0 0.0042(13) 0
S00B 0.0401(16) 0.0130(12) 0.0125(12) -0.0023(11) 0.0046(11) 0.0010(10)
S00C 0.0143(18) 0.028(2) 0.028(2) 0 0.0095(15) 0
S0D 0.0406(16) 0.0161(13) 0.0183(13) -0.0021(12) 0.0025(12) -0.0039(11)

loop_
_atom_type_symbol
_atom_type_description
_atom_type_scat_dispersion_real
_atom_type_scat_dispersion_imag
_atom_type_scat_source
Ba Ba -0.3244 2.2819 'International Tables Vol C Tables 4.2.6.8 and 6.1.1.4'
Bi Bi -4.1077 10.2566 'International Tables Vol C Tables 4.2.6.8 and 6.1.1.4'
Co Co 0.3494 0.9721 'International Tables Vol C Tables 4.2.6.8 and 6.1.1.4'
S S 0.1246 0.1234 'International Tables Vol C Tables 4.2.6.8 and 6.1.1.4'

loop_
_geom_angle_atom_site_label_1
_geom_angle_atom_site_label_2
_geom_angle_atom_site_label_3
_geom_angle_site_symmetry_1
_geom_angle_site_symmetry_3
_geom_angle
S008 Bi1 S00B . . 99.4(2)
S008 Bi1 S00B . 4_565 99.4(2)
S00B Bi1 S00B . 4_565 90.7(3)
S008 Bi1 Ba5 . 1_455 132.9(3)
S00B Bi1 Ba5 . 1_455 112.96(19)
S00B Bi1 Ba5 4_565 1_455 112.96(19)
S008 Bi1 Ba03 . 4_565 47.62(11)
S00B Bi1 Ba03 . 4_565 98.9(2)
S00B Bi1 Ba03 4_565 4_565 51.79(11)
Ba5 Bi1 Ba03 1_455 4_565 145.63(10)
S008 Bi1 Ba03 . . 47.62(11)
S00B Bi1 Ba03 . . 51.79(11)
S00B Bi1 Ba03 4_565 . 98.9(2)
Ba5 Bi1 Ba03 1_455 . 145.63(10)
Ba03 Bi1 Ba03 4_565 . 65.82(11)
S008 Bi01 S0D . 4_565 95.8(5)
S008 Bi01 S0D . . 95.8(5)
S0D Bi01 S0D 4_565 . 77.8(6)
S008 Bi01 S00B . . 93.8(5)
S0D Bi01 S00B 4_565 . 99.89(8)
S0D Bi01 S00B . . 170.3(4)
S008 Bi01 S00B . 4_565 93.8(5)
S0D Bi01 S00B 4_565 4_565 170.3(4)
S0D Bi01 S00B . 4_565 99.88(8)
S00B Bi01 S00B . 4_565 80.8(7)
S008 Bi01 Ba5 . 1_455 145.7(10)
S0D Bi01 Ba5 4_565 1_455 58.8(4)
S0D Bi01 Ba5 . 1_455 58.8(4)
S00B Bi01 Ba5 . 1_455 111.9(2)
S00B Bi01 Ba5 4_565 1_455 111.9(2)
S00A Bi2 S0D . 4_565 99.83(13)
S00A Bi2 S0D . . 99.83(13)
S0D Bi2 S0D 4_565 . 84.96(19)
S00A Bi2 Ba5 . 1_455 148.8(2)
S0D Bi2 Ba5 4_565 1_455 58.80(9)
S0D Bi2 Ba5 . 1_455 58.80(9)
S00A Bi2 Ba4 . . 50.33(8)
S0D Bi2 Ba4 4_565 . 94.09(14)
S0D Bi2 Ba4 . . 49.50(7)
Ba5 Bi2 Ba4 1_455 . 104.96(11)
S00A Bi2 Ba4 . 4_565 50.33(8)
S0D Bi2 Ba4 4_565 4_565 49.50(7)
S0D Bi2 Ba4 . 4_565 94.09(14)
Ba5 Bi2 Ba4 1_455 4_565 104.96(11)
Ba4 Bi2 Ba4 . 4_565 64.50(6)
S00A Bi02 S00B . 4_465 101.2(2)
S00A Bi02 S00B . 1_455 101.2(2)
S00B Bi02 S00B 4_465 1_455 84.2(3)
S00A Bi02 S0D . 4_565 91.0(3)
S00B Bi02 S0D 4_465 4_565 166.4(3)
S00B Bi02 S0D 1_455 4_565 99.33(8)
S00A Bi02 S0D . . 91.0(3)
S00B Bi02 S0D 4_465 . 99.33(8)
S00B Bi02 S0D 1_455 . 166.4(3)
S0D Bi02 S0D 4_565 . 74.3(3)
S00A Bi02 Ba5 . 1_455 133.8(4)
S00B Bi02 Ba5 4_465 1_455 112.51(17)
S00B Bi02 Ba5 1_455 1_455 112.51(17)
S0D Bi02 Ba5 4_565 1_455 53.98(16)
S0D Bi02 Ba5 . 1_455 53.98(16)
S008 Ba03 S007 . 3_766 136.47(6)
S008 Ba03 S007 . 1_556 84.13(7)
S007 Ba03 S007 3_766 1_556 88.33(6)
S008 Ba03 S00A . 1_655 86.05(6)
S007 Ba03 S00A 3_766 1_655 72.72(7)
S007 Ba03 S00A 1_556 1_655 139.83(7)
S008 Ba03 S0D . 2_656 89.09(7)
S007 Ba03 S0D 3_766 2_656 126.93(6)
S007 Ba03 S0D 1_556 2_656 67.55(6)
S00A Ba03 S0D 1_655 2_656 151.10(7)
S008 Ba03 S00B . . 75.17(7)
S007 Ba03 S00B 3_766 . 134.22(6)
S007 Ba03 S00B 1_556 . 133.90(6)
S00A Ba03 S00B 1_655 . 79.88(7)
S0D Ba03 S00B 2_656 . 71.34(6)
S008 Ba03 S00B . 3_766 148.89(7)
S007 Ba03 S00B 3_766 3_766 67.64(6)
S007 Ba03 S00B 1_556 3_766 120.97(6)
S00A Ba03 S00B 1_655 3_766 84.64(6)
S0D Ba03 S00B 2_656 3_766 84.97(7)
S00B Ba03 S00B . 3_766 74.00(7)
S008 Ba03 S00C . 1_556 64.23(7)
S007 Ba03 S00C 3_766 1_556 73.22(6)
S007 Ba03 S00C 1_556 1_556 67.85(6)
S00A Ba03 S00C 1_655 1_556 72.80(7)
S0D Ba03 S00C 2_656 1_556 129.62(7)
S00B Ba03 S00C . 1_556 131.81(6)
S00B Ba03 S00C 3_766 1_556 139.13(7)
S008 Ba03 Co06 . 3_766 171.69(6)
S007 Ba03 Co06 3_766 3_766 37.64(4)
S007 Ba03 Co06 1_556 3_766 89.46(4)
S00A Ba03 Co06 1_655 3_766 95.52(5)
S0D Ba03 Co06 2_656 3_766 93.36(5)
S00B Ba03 Co06 . 3_766 113.14(5)
S00B Ba03 Co06 3_766 3_766 39.38(5)
S00C Ba03 Co06 1_556 3_766 108.41(5)
S008 Ba03 Bi1 . . 36.05(12)
S007 Ba03 Bi1 3_766 . 154.45(10)
S007 Ba03 Bi1 1_556 . 110.40(14)
S00A Ba03 Bi1 1_655 . 81.85(11)
S0D Ba03 Bi1 2_656 . 77.59(9)
S00B Ba03 Bi1 . . 39.12(12)
S00B Ba03 Bi1 3_766 . 113.06(12)
S00C Ba03 Bi1 1_556 . 97.25(9)
Co06 Ba03 Bi1 3_766 . 152.24(11)
S008 Ba03 Ba4 . 4_565 47.99(5)
S007 Ba03 Ba4 3_766 4_565 135.15(4)
S007 Ba03 Ba4 1_556 4_565 47.41(4)
S00A Ba03 Ba4 1_655 4_565 133.87(4)
S0D Ba03 Ba4 2_656 4_565 50.63(5)
S00B Ba03 Ba4 . 4_565 90.03(5)
S00B Ba03 Ba4 3_766 4_565 135.59(5)
S00C Ba03 Ba4 1_556 4_565 81.80(5)
Co06 Ba03 Ba4 3_766 4_565 129.29(3)
Bi1 Ba03 Ba4 . 4_565 63.64(13)
S008 Ba03 Ba5 . 1_556 94.55(5)
S007 Ba03 Ba5 3_766 1_556 43.32(4)
S007 Ba03 Ba5 1_556 1_556 94.35(4)
S00A Ba03 Ba5 1_655 1_556 47.79(6)
S0D Ba03 Ba5 2_656 1_556 161.11(5)
S00B Ba03 Ba5 . 1_556 127.50(5)
S00B Ba03 Ba5 3_766 1_556 100.87(5)
S00C Ba03 Ba5 1_556 1_556 39.26(6)
Co06 Ba03 Ba5 3_766 1_556 80.63(2)
Bi1 Ba03 Ba5 . 1_556 115.50(6)
Ba4 Ba03 Ba5 4_565 1_556 120.96(2)
S007 Ba4 S0D 4_566 . 136.75(7)
S007 Ba4 S008 4_566 . 83.19(6)
S0D Ba4 S008 . . 76.81(7)
S007 Ba4 S00A 4_566 . 140.82(7)
S0D Ba4 S00A . . 77.60(7)
S008 Ba4 S00A . . 89.93(6)
S007 Ba4 S007 4_566 2_646 88.49(6)
S0D Ba4 S007 . 2_646 130.75(7)
S008 Ba4 S007 . 2_646 139.09(6)
S00A Ba4 S007 . 2_646 71.91(6)
S007 Ba4 S00B 4_566 2_646 118.39(6)
S0D Ba4 S00B . 2_646 72.52(6)
S008 Ba4 S00B . 2_646 149.26(7)
S00A Ba4 S00B . 2_646 85.61(6)
S007 Ba4 S00B 2_646 2_646 67.50(6)
S007 Ba4 S009 4_566 1_556 69.59(6)
S0D Ba4 S009 . 1_556 129.90(6)
S008 Ba4 S009 . 1_556 63.90(7)
S00A Ba4 S009 . 1_556 72.77(7)
S007 Ba4 S009 2_646 1_556 75.64(7)
S00B Ba4 S009 2_646 1_556 141.59(7)
S007 Ba4 S0D 4_566 3_656 66.30(6)
S0D Ba4 S0D . 3_656 74.24(8)
S008 Ba4 S0D . 3_656 85.78(6)
S00A Ba4 S0D . 3_656 151.76(7)
S007 Ba4 S0D 2_646 3_656 126.80(6)
S00B Ba4 S0D 2_646 3_656 84.00(6)
S009 Ba4 S0D 1_556 3_656 128.64(7)
S007 Ba4 Co06 4_566 2_646 88.81(5)
S0D Ba4 Co06 . 2_646 111.49(5)
S008 Ba4 Co06 . 2_646 171.35(6)
S00A Ba4 Co06 . 2_646 94.23(5)
S007 Ba4 Co06 2_646 2_646 36.82(4)
S00B Ba4 Co06 2_646 2_646 38.97(5)
S009 Ba4 Co06 1_556 2_646 110.16(6)
S0D Ba4 Co06 3_656 2_646 94.04(5)
S007 Ba4 Bi2 4_566 . 165.15(7)
S0D Ba4 Bi2 . . 39.86(6)
S008 Ba4 Bi2 . . 82.05(8)
S00A Ba4 Bi2 . . 37.74(7)
S007 Ba4 Bi2 2_646 . 101.65(7)
S00B Ba4 Bi2 2_646 . 75.89(6)
S009 Ba4 Bi2 1_556 . 102.19(4)
S0D Ba4 Bi2 3_656 . 114.06(6)
Co06 Ba4 Bi2 2_646 . 105.82(6)
S007 Ba4 Ba03 4_566 4_565 47.74(4)
S0D Ba4 Ba03 . 4_565 92.50(5)
S008 Ba4 Ba03 . 4_565 46.50(4)
S00A Ba4 Ba03 . 4_565 136.31(4)
S007 Ba4 Ba03 2_646 4_565 135.90(4)
S00B Ba4 Ba03 2_646 4_565 132.21(5)
S009 Ba4 Ba03 1_556 4_565 82.58(6)
S0D Ba4 Ba03 3_656 4_565 48.23(5)
Co06 Ba4 Ba03 2_646 4_565 128.44(2)
Bi2 Ba4 Ba03 . 4_565 120.37(6)
S007 Ba4 Ba5 4_566 1_456 94.26(4)
S0D Ba4 Ba5 . 1_456 125.70(5)
S008 Ba4 Ba5 . 1_456 96.93(5)
S00A Ba4 Ba5 . 1_456 48.24(6)
S007 Ba4 Ba5 2_646 1_456 43.74(4)
S00B Ba4 Ba5 2_646 1_456 102.51(5)
S009 Ba4 Ba5 1_556 1_456 39.82(6)
S0D Ba4 Ba5 3_656 1_456 160.00(5)
Co06 Ba4 Ba5 2_646 1_456 80.34(2)
Bi2 Ba4 Ba5 . 1_456 85.93(4)
Ba03 Ba4 Ba5 4_565 1_456 122.01(2)
S00C Ba5 S009 . 1_655 162.47(11)
S00C Ba5 S007 . 2_745 87.24(5)
S009 Ba5 S007 1_655 2_745 88.00(5)
S00C Ba5 S007 . 3_765 87.24(5)
S009 Ba5 S007 1_655 3_765 88.00(5)
S007 Ba5 S007 2_745 3_765 148.35(10)
S00C Ba5 S0D . 4_665 93.07(8)
S009 Ba5 S0D 1_655 4_665 101.26(8)
S007 Ba5 S0D 2_745 4_665 140.69(7)
S007 Ba5 S0D 3_765 4_665 70.75(6)
S00C Ba5 S0D . 1_655 93.07(8)
S009 Ba5 S0D 1_655 1_655 101.26(8)
S007 Ba5 S0D 2_745 1_655 70.75(6)
S007 Ba5 S0D 3_765 1_655 140.69(7)
S0D Ba5 S0D 4_665 1_655 69.97(9)
S00C Ba5 S00A . 1_654 82.80(10)
S009 Ba5 S00A 1_655 1_654 79.66(9)
S007 Ba5 S00A 2_745 1_654 74.20(5)
S007 Ba5 S00A 3_765 1_654 74.20(5)
S0D Ba5 S00A 4_665 1_654 144.86(5)
S0D Ba5 S00A 1_655 1_654 144.86(5)
S00C Ba5 Bi01 . 1_655 134.1(4)
S009 Ba5 Bi01 1_655 1_655 63.5(4)
S007 Ba5 Bi01 2_745 1_655 103.09(7)
S007 Ba5 Bi01 3_765 1_655 103.09(7)
S0D Ba5 Bi01 4_665 1_655 51.3(2)
S0D Ba5 Bi01 1_655 1_655 51.3(2)
S00A Ba5 Bi01 1_654 1_655 143.1(4)
S00C Ba5 Bi2 . 1_655 60.79(11)
S009 Ba5 Bi2 1_655 1_655 136.75(11)
S007 Ba5 Bi2 2_745 1_655 102.17(5)
S007 Ba5 Bi2 3_765 1_655 102.17(5)
S0D Ba5 Bi2 4_665 1_655 46.58(7)
S0D Ba5 Bi2 1_655 1_655 46.58(7)
S00A Ba5 Bi2 1_654 1_655 143.59(10)
Bi01 Ba5 Bi2 1_655 1_655 73.3(4)
S00C Ba5 Bi1 . 1_655 138.78(17)
S009 Ba5 Bi1 1_655 1_655 58.76(16)
S007 Ba5 Bi1 2_745 1_655 102.31(5)
S007 Ba5 Bi1 3_765 1_655 102.31(5)
S0D Ba5 Bi1 4_665 1_655 54.62(12)
S0D Ba5 Bi1 1_655 1_655 54.62(12)
S00A Ba5 Bi1 1_654 1_655 138.42(16)
Bi01 Ba5 Bi1 1_655 1_655 4.7(3)
Bi2 Ba5 Bi1 1_655 1_655 77.99(17)
S00C Ba5 Bi02 . 1_655 55.15(17)
S009 Ba5 Bi02 1_655 1_655 142.38(17)
S007 Ba5 Bi02 2_745 1_655 101.11(6)
S007 Ba5 Bi02 3_765 1_655 101.11(6)
S0D Ba5 Bi02 4_665 1_655 50.18(11)
S0D Ba5 Bi02 1_655 1_655 50.18(11)
S00A Ba5 Bi02 1_654 1_655 137.96(16)
Bi01 Ba5 Bi02 1_655 1_655 78.9(4)
Bi2 Ba5 Bi02 1_655 1_655 5.63(10)
Bi1 Ba5 Bi02 1_655 1_655 83.6(2)
S00C Ba5 Ba4 . 1_654 116.08(7)
S009 Ba5 Ba4 1_655 1_654 50.11(5)
S007 Ba5 Ba4 2_745 1_654 47.94(5)
S007 Ba5 Ba4 3_765 1_654 108.45(5)
S0D Ba5 Ba4 4_665 1_654 150.85(6)
S0D Ba5 Ba4 1_655 1_654 106.59(5)
S00A Ba5 Ba4 1_654 1_654 47.41(4)
Bi01 Ba5 Ba4 1_655 1_654 103.0(3)
Bi2 Ba5 Ba4 1_655 1_654 149.126(12)
Bi1 Ba5 Ba4 1_655 1_654 98.94(13)
Bi02 Ba5 Ba4 1_655 1_654 148.92(2)
S007 Co06 S00C . . 115.18(10)
S007 Co06 S009 . . 113.07(10)
S00C Co06 S009 . . 97.77(10)
S007 Co06 S00B . . 104.40(9)
S00C Co06 S00B . . 112.68(12)
S009 Co06 S00B . . 114.14(12)
S007 Co06 Co06 . 4_565 152.22(6)
S00C Co06 Co06 . 4_565 52.94(6)
S009 Co06 Co06 . 4_565 53.09(6)
S00B Co06 Co06 . 4_565 103.37(7)
S007 Co06 Ba03 . 3_766 60.45(6)
S00C Co06 Ba03 . 3_766 91.21(7)
S009 Co06 Ba03 . 3_766 170.73(7)
S00B Co06 Ba03 . 3_766 63.81(7)
Co06 Co06 Ba03 4_565 3_766 135.76(2)
S007 Co06 Ba4 . 2_656 60.71(6)
S00C Co06 Ba4 . 2_656 168.83(8)
S009 Co06 Ba4 . 2_656 93.34(7)
S00B Co06 Ba4 . 2_656 61.06(7)
Co06 Co06 Ba4 4_565 2_656 135.71(2)
Ba03 Co06 Ba4 3_766 2_656 77.73(3)
Co06 S007 Ba5 . 3_765 167.95(10)
Co06 S007 Ba03 . 3_766 81.91(7)
Ba5 S007 Ba03 3_765 3_766 90.55(6)
Co06 S007 Ba4 . 4_564 90.23(7)
Ba5 S007 Ba4 3_765 4_564 97.80(6)
Ba03 S007 Ba4 3_766 4_564 171.33(8)
Co06 S007 Ba03 . 1_554 91.51(8)
Ba5 S007 Ba03 3_765 1_554 98.12(7)
Ba03 S007 Ba03 3_766 1_554 91.67(6)
Ba4 S007 Ba03 4_564 1_554 84.85(5)
Co06 S007 Ba4 . 2_656 82.47(7)
Ba5 S007 Ba4 3_765 2_656 88.33(6)
Ba03 S007 Ba4 3_766 2_656 91.08(6)
Ba4 S007 Ba4 4_564 2_656 91.51(6)
Ba03 S007 Ba4 1_554 2_656 172.96(8)
Bi01 S008 Bi1 . . 8.1(4)
Bi01 S008 Ba03 . 4_565 101.8(4)
Bi1 S008 Ba03 . 4_565 96.33(16)
Bi01 S008 Ba03 . . 101.8(4)
Bi1 S008 Ba03 . . 96.33(16)
Ba03 S008 Ba03 4_565 . 93.94(9)
Bi01 S008 Ba4 . . 97.5(4)
Bi1 S008 Ba4 . . 103.22(17)
Ba03 S008 Ba4 4_565 . 85.51(2)
Ba03 S008 Ba4 . . 160.39(11)
Bi01 S008 Ba4 . 4_565 97.5(4)
Bi1 S008 Ba4 . 4_565 103.22(17)
Ba03 S008 Ba4 4_565 4_565 160.39(11)
Ba03 S008 Ba4 . 4_565 85.51(2)
Ba4 S008 Ba4 . 4_565 88.52(8)
Co06 S009 Co06 4_565 . 73.82(12)
Co06 S009 Ba5 4_565 1_455 131.84(11)
Co06 S009 Ba5 . 1_455 131.84(11)
Co06 S009 Ba4 4_565 1_554 85.75(6)
Co06 S009 Ba4 . 1_554 136.75(14)
Ba5 S009 Ba4 1_455 1_554 90.07(8)
Co06 S009 Ba4 4_565 4_564 136.75(14)
Co06 S009 Ba4 . 4_564 85.75(6)
Ba5 S009 Ba4 1_455 4_564 90.07(8)
Ba4 S009 Ba4 1_554 4_564 83.84(8)
Bi2 S00A Bi02 . . 9.37(15)
Bi2 S00A Ba4 . . 91.92(12)
Bi02 S00A Ba4 . . 98.65(19)
Bi2 S00A Ba4 . 4_565 91.92(12)
Bi02 S00A Ba4 . 4_565 98.65(19)
Ba4 S00A Ba4 . 4_565 87.71(8)
Bi2 S00A Ba03 . 4_465 98.54(12)
Bi02 S00A Ba03 . 4_465 91.94(19)
Ba4 S00A Ba03 . 4_465 90.180(17)
Ba4 S00A Ba03 4_565 4_465 169.39(11)
Bi2 S00A Ba03 . 1_455 98.54(11)
Bi02 S00A Ba03 . 1_455 91.94(19)
Ba4 S00A Ba03 . 1_455 169.39(11)
Ba4 S00A Ba03 4_565 1_455 90.180(17)
Ba03 S00A Ba03 4_465 1_455 89.99(8)
Bi2 S00A Ba5 . 1_456 174.82(17)
Bi02 S00A Ba5 . 1_456 175.8(3)
Ba4 S00A Ba5 . 1_456 84.35(7)
Ba4 S00A Ba5 4_565 1_456 84.35(7)
Ba03 S00A Ba5 4_465 1_456 85.10(7)
Ba03 S00A Ba5 1_455 1_456 85.10(7)
Co06 S00B Bi1 . . 87.84(18)
Co06 S00B Bi02 . 1_655 86.99(16)
Bi1 S00B Bi02 . 1_655 91.0(2)
Co06 S00B Bi01 . . 89.04(19)
Bi1 S00B Bi01 . . 4.9(2)
Bi02 S00B Bi01 1_655 . 95.8(4)
Co06 S00B Ba4 . 2_656 79.97(7)
Bi1 S00B Ba4 . 2_656 91.05(16)
Bi02 S00B Ba4 1_655 2_656 166.72(16)
Bi01 S00B Ba4 . 2_656 86.6(3)
Co06 S00B Ba03 . . 173.15(11)
Bi1 S00B Ba03 . . 89.09(17)
Bi02 S00B Ba03 1_655 . 86.94(15)
Bi01 S00B Ba03 . . 88.42(18)
Ba4 S00B Ba03 2_656 . 106.22(7)
Co06 S00B Ba03 . 3_766 76.81(7)
Bi1 S00B Ba03 . 3_766 164.57(18)
Bi02 S00B Ba03 1_655 3_766 86.78(17)
Bi01 S00B Ba03 . 3_766 165.49(19)
Ba4 S00B Ba03 2_656 3_766 87.80(6)
Ba03 S00B Ba03 . 3_766 106.00(7)
Co06 S00C Co06 . 4_565 74.12(12)
Co06 S00C Ba5 . . 137.32(10)
Co06 S00C Ba5 4_565 . 137.32(10)
Co06 S00C Ba03 . 4_564 131.26(14)
Co06 S00C Ba03 4_565 4_564 83.04(7)
Ba5 S00C Ba03 . 4_564 87.42(8)
Co06 S00C Ba03 . 1_554 83.04(7)
Co06 S00C Ba03 4_565 1_554 131.26(14)
Ba5 S00C Ba03 . 1_554 87.42(8)
Ba03 S00C Ba03 4_564 1_554 80.73(8)
Bi2 S0D Bi01 . . 97.8(3)
Bi2 S0D Bi02 . . 5.73(8)
Bi01 S0D Bi02 . . 103.4(4)
Bi2 S0D Ba5 . 1_455 74.62(7)
Bi01 S0D Ba5 . 1_455 69.89(19)
Bi02 S0D Ba5 . 1_455 75.84(14)
Bi2 S0D Ba4 . . 90.64(8)
Bi01 S0D Ba4 . . 89.41(18)
Bi02 S0D Ba4 . . 91.87(15)
Ba5 S0D Ba4 1_455 . 152.17(9)
Bi2 S0D Ba03 . 2_646 90.95(11)
Bi01 S0D Ba03 . 2_646 158.8(2)
Bi02 S0D Ba03 . 2_646 85.27(16)
Ba5 S0D Ba03 1_455 2_646 94.19(7)
Ba4 S0D Ba03 . 2_646 109.83(8)
Bi2 S0D Ba4 . 3_656 163.39(10)
Bi01 S0D Ba4 . 3_656 85.3(3)
Bi02 S0D Ba4 . 3_656 160.57(17)
Ba5 S0D Ba4 1_455 3_656 91.31(7)
Ba4 S0D Ba4 . 3_656 105.76(8)
Ba03 S0D Ba4 2_646 3_656 81.14(6)

loop_
_geom_bond_atom_site_label_1
_geom_bond_atom_site_label_2
_geom_bond_site_symmetry_2
_geom_bond_distance
Bi1 S008 . 2.525(8)
Bi1 S00B . 2.691(7)
Bi1 S00B 4_565 2.691(7)
Bi1 Ba5 1_455 3.716(8)
Bi1 Ba03 4_565 4.264(6)
Bi1 Ba03 . 4.264(6)
Bi01 S008 . 2.480(9)
Bi01 S0D 4_565 2.93(2)
Bi01 S0D . 2.93(2)
Bi01 S00B . 2.95(2)
Bi01 S00B 4_565 2.95(2)
Bi01 Ba5 1_455 3.520(16)
Bi2 S00A . 2.600(4)
Bi2 S0D 4_565 2.721(5)
Bi2 S0D . 2.721(5)
Bi2 Ba5 1_455 3.612(3)
Bi2 Ba4 . 4.246(3)
Bi2 Ba4 4_565 4.246(3)
Bi02 S00A . 2.651(8)
Bi02 S00B 4_465 2.854(9)
Bi02 S00B 1_455 2.854(9)
Bi02 S0D 4_565 3.043(10)
Bi02 S0D . 3.043(10)
Bi02 Ba5 1_455 3.842(9)
Ba03 S008 . 3.169(2)
Ba03 S007 3_766 3.213(2)
Ba03 S007 1_556 3.237(2)
Ba03 S00A 1_655 3.277(2)
Ba03 S0D 2_656 3.288(3)
Ba03 S00B . 3.351(2)
Ba03 S00B 3_766 3.370(3)
Ba03 S00C 1_556 3.577(3)
Ba03 Co06 3_766 3.6567(14)
Ba03 Ba4 4_565 4.3555(8)
Ba03 Ba5 1_556 4.4560(12)
Ba4 S007 4_566 3.219(2)
Ba4 S0D . 3.229(3)
Ba4 S008 . 3.246(2)
Ba4 S00A . 3.270(2)
Ba4 S007 2_646 3.283(2)
Ba4 S00B 2_646 3.316(3)
Ba4 S009 1_556 3.391(3)
Ba4 S0D 3_656 3.408(3)
Ba4 Co06 2_646 3.7313(13)
Ba4 Ba03 4_565 4.3555(8)
Ba4 Ba5 1_456 4.4197(12)
Ba5 S00C . 2.823(3)
Ba5 S009 1_655 2.830(4)
Ba5 S007 2_745 3.057(2)
Ba5 S007 3_765 3.057(2)
Ba5 S0D 4_665 3.205(3)
Ba5 S0D 1_655 3.205(3)
Ba5 S00A 1_654 3.313(3)
Ba5 Bi01 1_655 3.520(16)
Ba5 Bi2 1_655 3.612(3)
Ba5 Bi1 1_655 3.716(8)
Ba5 Bi02 1_655 3.842(9)
Ba5 Ba4 1_654 4.4198(12)
Co06 S007 . 2.256(2)
Co06 S00C . 2.261(3)
Co06 S009 . 2.269(3)
Co06 S00B . 2.383(3)
Co06 Co06 4_565 2.725(3)
Co06 Ba03 3_766 3.6567(13)
Co06 Ba4 2_656 3.7313(13)
S007 Ba5 3_765 3.057(2)
S007 Ba03 3_766 3.213(2)
S007 Ba4 4_564 3.219(2)
S007 Ba03 1_554 3.237(2)
S007 Ba4 2_656 3.283(2)
S008 Ba03 4_565 3.169(2)
S008 Ba4 4_565 3.246(2)
S009 Co06 4_565 2.269(3)
S009 Ba5 1_455 2.830(4)
S009 Ba4 1_554 3.391(3)
S009 Ba4 4_564 3.391(3)
S00A Ba4 4_565 3.270(2)
S00A Ba03 4_465 3.277(2)
S00A Ba03 1_455 3.277(2)
S00A Ba5 1_456 3.313(3)
S00B Bi02 1_655 2.854(9)
S00B Ba4 2_656 3.316(3)
S00B Ba03 3_766 3.370(3)
S00C Co06 4_565 2.261(3)
S00C Ba03 4_564 3.577(3)
S00C Ba03 1_554 3.577(3)
S0D Ba5 1_455 3.205(3)
S0D Ba03 2_646 3.288(3)
S0D Ba4 3_656 3.408(3)
